data_1574047
loop_
_publ_author_name
'G&#xf3;mez-Mu&#xf1;oz, Iv&#xe1;n'
'Hu, Ziqi'
'Vit&#xf3;rica-Yrez&#xe1;bal, I&#xf1;igo J'
'Coronado, Eugenio'
'M&#xed;nguez Espallargas, Guillermo'

_publ_section_title
;
 Implementing magnetic properties on demand with a dynamic
 lanthanoid-organic framework.
;
_journal_issue 6
_journal_name_full 'Chemical science'
_journal_page_first 2879
_journal_page_last 2885
_journal_paper_doi 10.1039/d4sc07042a
_journal_volume 16
_journal_year 2025
_chemical_formula_moiety 'C30 H22 La N O7, 0.752(C3 H7 N O), 1[C3H7NO]'
_chemical_formula_sum 'C35.26 H34.26 La N2.75 O8.75'
_chemical_formula_weight 775.44
_space_group_crystal_system monoclinic
_space_group_IT_number 14
_space_group_name_Hall '-P 2ybc'
_space_group_name_H-M_alt 'P 1 21/c 1'
_atom_sites_solution_hydrogens geom
_atom_sites_solution_primary dual
_audit_creation_date 2024-05-28
_audit_creation_method
;
Olex2 1.5
(compiled 2024.02.16 svn.r378c4104 for OlexSys, GUI svn.r6928)
;
_audit_update_record
;
2024-09-16 deposited with the CCDC.	2025-01-13 downloaded from the CCDC.
;
_cell_angle_alpha 90
_cell_angle_beta 95.014(2)
_cell_angle_gamma 90
_cell_formula_units_Z 4
_cell_length_a 16.7495(3)
_cell_length_b 26.5927(6)
_cell_length_c 8.4965(2)
_cell_measurement_reflns_used 10159
_cell_measurement_temperature 119.8(3)
_cell_measurement_theta_max 20.6560
_cell_measurement_theta_min 3.0570
_cell_volume 3769.98(14)
_computing_cell_refinement 'CrysAlisPro 1.171.43.92a (Rigaku OD, 2023)'
_computing_data_collection 'CrysAlisPro system (CCD 41.109a (release 07-05-2021))'
_computing_data_reduction 'CrysAlisPro 1.171.43.92a (Rigaku OD, 2023)'
_computing_molecular_graphics 'Olex2 1.5 (Dolomanov et al., 2009)'
_computing_publication_material 'Olex2 1.5 (Dolomanov et al., 2009)'
_computing_structure_refinement 'SHELXL 2018/3 (Sheldrick, 2015)'
_computing_structure_solution 'SHELXT 2018/2 (Sheldrick, 2018)'
_diffrn_ambient_environment N~2~
_diffrn_ambient_temperature 119.8(3)
_diffrn_detector 'CCD plate'
_diffrn_detector_area_resol_mean 16.0267
_diffrn_detector_type Sapphire3
_diffrn_measured_fraction_theta_full 0.999
_diffrn_measured_fraction_theta_max 0.992
_diffrn_measurement_details
;
List of Runs (angles in degrees, time in seconds):

  # Type    Start    End  Width  t~exp~   \w     \q     \k     \f   Frames
#--------------------------------------------------------------------------
  1  \w    -59.00  58.00   0.75   17.50    --  -14.97  19.00 -90.00  156
  2  \w    -40.00  56.00   0.75   17.50    --  -14.97  38.00  90.00  128
  3  \w    -42.00  15.00   0.75   17.50    --  -14.97 -77.00-150.00   76
  4  \w    -42.00  15.00   0.75   17.50    --  -14.97 -77.00 -90.00   76
  5  \w    -45.00  42.00   0.75   17.50    --  -14.97  77.00 120.00  116
  6  \w    -14.00  41.50   0.75   17.50    --   15.98  77.00  60.00   74
  7  \w    -53.00  37.00   0.75   17.50    --   15.98 -57.00 -60.00  120
  8  \w    -42.00  15.00   0.75   17.50    --  -14.97 -77.00 120.00   76
  9  \w    -15.00  57.00   0.75   17.50    --   15.98 -99.00   0.00   96
 10  \w    -14.00  41.50   0.75   17.50    --   15.98  77.00-120.00   74
 11  \w    -15.00  57.00   0.75   17.50    --   15.98 -99.00 -90.00   96
 12  \w     -5.00  85.00   0.75   17.50    --   15.98  57.00  30.00  120
 13  \w    -14.00  41.50   0.75   17.50    --   15.98  77.00 150.00   74
 14  \w     -5.00  40.00   0.75   17.50    --   15.98  57.00-150.00   60
;
_diffrn_measurement_device 'four-circle diffractometer'
_diffrn_measurement_device_type 'SuperNova, Single source at offset/far, Sapphire3'
_diffrn_measurement_method '\w scans'
_diffrn_orient_matrix_type 'CrysAlisPro convention (1999,Acta A55,543-557)'
_diffrn_orient_matrix_UB_11 -0.0257968000
_diffrn_orient_matrix_UB_12 0.0188085000
_diffrn_orient_matrix_UB_13 0.0261148000
_diffrn_orient_matrix_UB_21 0.0090039000
_diffrn_orient_matrix_UB_22 -0.0080062000
_diffrn_orient_matrix_UB_23 0.0792418000
_diffrn_orient_matrix_UB_31 0.0325621000
_diffrn_orient_matrix_UB_32 0.0171138000
_diffrn_orient_matrix_UB_33 0.0083280000
_diffrn_radiation_monochromator mirror
_diffrn_radiation_probe x-ray
_diffrn_radiation_type 'Mo K\a'
_diffrn_radiation_wavelength 0.71073
_diffrn_reflns_av_R_equivalents 0.1304
_diffrn_reflns_av_unetI/netI 0.0989
_diffrn_reflns_Laue_measured_fraction_full 0.999
_diffrn_reflns_Laue_measured_fraction_max 0.992
_diffrn_reflns_limit_h_max 20
_diffrn_reflns_limit_h_min -20
_diffrn_reflns_limit_k_max 31
_diffrn_reflns_limit_k_min -33
_diffrn_reflns_limit_l_max 10
_diffrn_reflns_limit_l_min -10
_diffrn_reflns_number 68979
_diffrn_reflns_point_group_measured_fraction_full 0.999
_diffrn_reflns_point_group_measured_fraction_max 0.992
_diffrn_reflns_theta_full 25.242
_diffrn_reflns_theta_max 26.371
_diffrn_reflns_theta_min 2.853
_diffrn_source 'micro-focus sealed X-ray tube'
_diffrn_source_type 'SuperNova (Mo) X-ray Source'
_exptl_absorpt_coefficient_mu 1.185
_exptl_absorpt_correction_T_max 1.00000
_exptl_absorpt_correction_T_min 0.92753
_exptl_absorpt_correction_type multi-scan
_exptl_absorpt_process_details
;
CrysAlisPro 1.171.43.92a (Rigaku Oxford Diffraction, 2023)
Empirical absorption correction using spherical harmonics,
implemented in SCALE3 ABSPACK scaling algorithm.
;
_exptl_crystal_colour 'clear colourless'
_exptl_crystal_colour_lustre clear
_exptl_crystal_colour_primary colourless
_exptl_crystal_density_diffrn 1.366
_exptl_crystal_description needle
_exptl_crystal_F_000 1568
_exptl_crystal_size_max 0.08
_exptl_crystal_size_mid 0.04
_exptl_crystal_size_min 0.02
_refine_diff_density_max 3.029
_refine_diff_density_min -2.017
_refine_diff_density_rms 0.185
_refine_ls_extinction_method none
_refine_ls_goodness_of_fit_ref 1.047
_refine_ls_hydrogen_treatment constr
_refine_ls_matrix_type full
_refine_ls_number_parameters 392
_refine_ls_number_reflns 7663
_refine_ls_number_restraints 197
_refine_ls_restrained_S_all 1.043
_refine_ls_R_factor_all 0.1155
_refine_ls_R_factor_gt 0.0811
_refine_ls_shift/su_max 0.000
_refine_ls_shift/su_mean 0.000
_refine_ls_structure_factor_coef Fsqd
_refine_ls_weighting_details 'w=1/[\s^2^(Fo^2^)+(0.0769P)^2^+46.7292P] where P=(Fo^2^+2Fc^2^)/3'
_refine_ls_weighting_scheme calc
_refine_ls_wR_factor_gt 0.1908
_refine_ls_wR_factor_ref 0.2083
_reflns_Friedel_coverage 0.000
_reflns_number_gt 5183
_reflns_number_total 7663
_reflns_threshold_expression 'I > 2\s(I)'
_cod_data_source_file d4sc07042a2.cif
_cod_data_source_block sx987
_cod_database_code 1574047
_shelx_shelxl_version_number 2018/3
_shelx_space_group_comment
;
The symmetry employed for this shelxl refinement is uniquely defined
by the following loop, which should always be used as a source of
symmetry information in preference to the above space-group names.
They are only intended as comments.
;
_olex2_refinement_description
;
1. Fixed Uiso
 At 1.2 times of:
  All C(H) groups
 At 1.5 times of:
  All C(H,H,H) groups
2. Restrained distances
 N4-C30 \\sim N4-C32
 with sigma of 0.02
 La01-O8 \\sim La01-O9
 with sigma of 0.02
 C28-O8 \\sim C33-O9
 with sigma of 0.02
 C28-N4 \\sim C33-N4A
 with sigma of 0.02
 N4-C30 \\sim N4A-C31
 with sigma of 0.02
 N4-C32 \\sim N4A-C29
 with sigma of 0.02
 La01-C28 \\sim La01-C33
 with sigma of 0.04
 C28-C30 \\sim C33-C31
 with sigma of 0.04
 C28-C32 \\sim C33-C29
 with sigma of 0.04
 O8-N4 \\sim O9-N4A
 with sigma of 0.04
 C30-C32 \\sim C31-C29
 with sigma of 0.04
 N1-C35 \\sim N1-C36
 with sigma of 0.02
3. Restrained planarity
 C28, O8, N4, C30, C32
 with sigma of 0.1
 C34, O10, N1, C35, C36
 with sigma of 0.1
4. Uiso/Uaniso restraints and constraints
C28 \\sim O8 \\sim N4 \\sim C30 \\sim C32: within 2A with sigma of 0.04 and
sigma for terminal atoms of 0.08 within 2A
C28 \\sim O8 \\sim N4 \\sim C30 \\sim C32 \\sim C33 \\sim O9 \\sim N4A \\sim
C31 \\sim C29: within 2A with sigma of 0.02 and sigma for terminal atoms of
0.04 within 2A
C34 \\sim O10 \\sim N1 \\sim C35 \\sim C36: within 2A with sigma of 0.02 and
sigma for terminal atoms of 0.04 within 2A
5. Rigid body (RIGU) restrains
 C28, O8, N4, C30, C32
 with sigma for 1-2 distances of 0.004 and sigma for 1-3 distances of 0.004
 C33, O9, N4A, C31, C29
 with sigma for 1-2 distances of 0.004 and sigma for 1-3 distances of 0.004
 C34, O10, N1, C35, C36
 with sigma for 1-2 distances of 0.004 and sigma for 1-3 distances of 0.004
6. Others
 Sof(C33)=Sof(H33)=Sof(O9)=Sof(N4A)=Sof(C31)=Sof(H31A)=Sof(H31B)=Sof(H31C)=
 Sof(C29)=Sof(H29A)=Sof(H29B)=Sof(H29C)=1-FVAR(1)
 Sof(C28)=Sof(H28)=Sof(O8)=Sof(N4)=Sof(C30)=Sof(H30A)=Sof(H30B)=Sof(H30C)=
 Sof(C32)=Sof(H32A)=Sof(H32B)=Sof(H32C)=FVAR(1)
 Sof(C34)=Sof(H34)=Sof(O10)=Sof(N1)=Sof(C35)=Sof(H35A)=Sof(H35B)=Sof(H35C)=
 Sof(C36)=Sof(H36A)=Sof(H36B)=Sof(H36C)=1-FVAR(2)
7.a Free rotating group:
 C28(O8,N4,C30,C32), C33(O9,N4A,C31,C29), C34(O10,N1,C35,C36)
7.b Me refined with riding coordinates:
 C30(H30A,H30B,H30C), C32(H32A,H32B,H32C), C31(H31A,H31B,H31C), C29(H29A,H29B,
 H29C), C35(H35A,H35B,H35C), C36(H36A,H36B,H36C)
7.c Aromatic/amide H refined with riding coordinates:
 C18(H18), C26(H26), C19(H19), C11(H11), C25(H25), C3(H3), C23(H23), C15(H15),
 C9(H9), C13(H13), C22(H22), C7(H7), C16(H16), C6(H6), C4(H4), C28(H28),
 C33(H33), C34(H34)
;
_smtbx_masks_special_details
;
A solvent mask was calculated and 180 electrons were 
found in a volume of 929\%A^3^ in 2 voids per unit cell. 
This is consistent with the presence of 
1[C3H7NO] per formula unit 
which account for 160 electrons 
per unit cell.
;
_smtbx_masks_void_probe_radius 1.2
_smtbx_masks_void_truncation_radius 1.2
_olex2_date_sample_data_collection 2024-04-19
_olex2_submission_special_instructions 'No special instructions were received'
_oxdiff_exptl_absorpt_empirical_details
;
Empirical correction (ABSPACK) includes:
- Absorption correction using spherical harmonics
- Frame scaling
;
_oxdiff_exptl_absorpt_empirical_full_max 1.181
_oxdiff_exptl_absorpt_empirical_full_min 0.866

loop_
_space_group_symop_operation_xyz
'x, y, z'
'-x, y+1/2, -z+1/2'
'-x, -y, -z'
'x, -y-1/2, z-1/2'

loop_
_atom_site_label
_atom_site_type_symbol
_atom_site_fract_x
_atom_site_fract_y
_atom_site_fract_z
_atom_site_U_iso_or_equiv
_atom_site_adp_type
_atom_site_occupancy
_atom_site_site_symmetry_order
_atom_site_calc_flag
_atom_site_refinement_flags_posn
_atom_site_refinement_flags_adp
_atom_site_refinement_flags_occupancy
_atom_site_disorder_assembly
_atom_site_disorder_group
La01 La 0.17889(3) 0.24603(2) 0.76419(6) 0.01812(17) Uani 1 1 d D . . . .
O5 O 1.1043(3) 0.2779(2) 0.5176(7) 0.0256(14) Uani 1 1 d . . . . .
O3 O 0.7719(3) 0.7010(2) 0.9823(7) 0.0218(13) Uani 1 1 d . . . . .
O4 O 0.8495(4) 0.6622(2) 1.1645(8) 0.0289(15) Uani 1 1 d . . . . .
O2 O 0.2902(3) 0.2999(2) 0.4066(7) 0.0273(14) Uani 1 1 d . . . . .
O6 O 1.0279(4) 0.2542(3) 0.3070(9) 0.0380(17) Uani 1 1 d . . . . .
O1 O 0.2830(3) 0.2987(2) 0.6664(7) 0.0271(14) Uani 1 1 d . . . . .
C27 C 0.8013(5) 0.6600(3) 1.0465(10) 0.0187(18) Uani 1 1 d . . . . .
C1 C 0.3172(5) 0.3093(3) 0.5425(12) 0.026(2) Uani 1 1 d . . . . .
C24 C 0.7736(5) 0.6105(3) 0.9786(11) 0.024(2) Uani 1 1 d . . . . .
C18 C 0.9783(6) 0.3408(3) 0.6120(12) 0.030(2) Uani 1 1 d . . . . .
H18 H 1.029338 0.343892 0.669160 0.036 Uiso 1 1 calc R U . . .
C17 C 0.9678(5) 0.3078(3) 0.4870(10) 0.0247(19) Uani 1 1 d . . . . .
C20 C 1.0364(6) 0.2773(3) 0.4363(11) 0.027(2) Uani 1 1 d . . . . .
C2 C 0.3964(5) 0.3367(3) 0.5694(12) 0.025(2) Uani 1 1 d . . . . .
C14 C 0.8396(5) 0.3662(3) 0.5720(12) 0.029(2) Uani 1 1 d . . . . .
C26 C 0.6874(5) 0.5606(3) 0.7988(12) 0.030(2) Uani 1 1 d . . . . .
H26 H 0.640810 0.557854 0.727011 0.036 Uiso 1 1 calc R U . . .
C19 C 0.9143(5) 0.3695(3) 0.6548(12) 0.029(2) Uani 1 1 d . . . . .
H19 H 0.921923 0.391680 0.742336 0.035 Uiso 1 1 calc R U . . .
C11 C 0.7827(5) 0.4416(3) 0.6994(13) 0.032(2) Uani 1 1 d . . . . .
H11 H 0.835787 0.454081 0.720061 0.038 Uiso 1 1 calc R U . . .
C21 C 0.7362(5) 0.5182(3) 0.8343(13) 0.030(2) Uani 1 1 d . . . . .
C25 C 0.7076(6) 0.6064(4) 0.8693(13) 0.033(2) Uani 1 1 d . . . . .
H25 H 0.675950 0.635298 0.842432 0.040 Uiso 1 1 calc R U . . .
C3 C 0.4444(6) 0.3396(4) 0.4466(12) 0.033(2) Uani 1 1 d . . . . .
H3 H 0.426455 0.326444 0.345788 0.039 Uiso 1 1 calc R U . . .
C12 C 0.7191(5) 0.4699(3) 0.7489(14) 0.034(2) Uani 1 1 d . . . . .
C23 C 0.8220(5) 0.5682(4) 1.0151(12) 0.031(2) Uani 1 1 d . . . . .
H23 H 0.867656 0.570676 1.089368 0.037 Uiso 1 1 calc R U . . .
C15 C 0.8300(6) 0.3336(4) 0.4421(14) 0.046(3) Uani 1 1 d . . . . .
H15 H 0.779241 0.331161 0.383319 0.055 Uiso 1 1 calc R U . . .
C10 C 0.7711(5) 0.3963(3) 0.6214(14) 0.035(2) Uani 1 1 d . . . . .
C9 C 0.6919(6) 0.3785(4) 0.5913(14) 0.039(3) Uani 1 1 d . . . . .
H9 H 0.682285 0.347669 0.536619 0.047 Uiso 1 1 calc R U . . .
C8 C 0.6273(5) 0.4059(4) 0.6412(15) 0.042(3) Uani 1 1 d . . . . .
C13 C 0.6415(5) 0.4504(4) 0.7206(15) 0.042(3) Uani 1 1 d . . . . .
H13 H 0.597737 0.468464 0.757012 0.050 Uiso 1 1 calc R U . . .
C22 C 0.8022(6) 0.5231(4) 0.9415(14) 0.037(2) Uani 1 1 d . . . . .
H22 H 0.835084 0.494586 0.965572 0.045 Uiso 1 1 calc R U . . .
C5 C 0.5457(5) 0.3840(4) 0.6135(15) 0.040(3) Uani 1 1 d . . . . .
C7 C 0.4208(6) 0.3582(4) 0.7126(14) 0.041(3) Uani 1 1 d . . . . .
H7 H 0.386859 0.356846 0.796400 0.049 Uiso 1 1 calc R U . . .
C16 C 0.8928(6) 0.3051(4) 0.3986(14) 0.044(3) Uani 1 1 d . . . . .
H16 H 0.885590 0.283546 0.309267 0.053 Uiso 1 1 calc R U . . .
C6 C 0.4947(6) 0.3817(4) 0.7355(14) 0.045(3) Uani 1 1 d . . . . .
H6 H 0.510889 0.396511 0.834962 0.054 Uiso 1 1 calc R U . . .
C4 C 0.5212(6) 0.3625(4) 0.4716(14) 0.041(3) Uani 1 1 d . . . . .
H4 H 0.555814 0.362882 0.388713 0.050 Uiso 1 1 calc R U . . .
C28 C 0.0852(13) 0.1218(6) 0.780(3) 0.075(5) Uani 0.455(15) 1 d DG U P A 1
H28 H 0.034696 0.115882 0.722960 0.090 Uiso 0.455(15) 1 calc R U P A 1
O8 O 0.124(2) 0.1577(7) 0.739(3) 0.059(5) Uani 0.455(15) 1 d DG U P A 1
N4 N 0.1079(14) 0.0897(7) 0.901(3) 0.100(6) Uani 0.455(15) 1 d DG U P A 1
C30 C 0.057(2) 0.0481(13) 0.941(4) 0.137(10) Uani 0.455(15) 1 d DG U P A 1
H30A H 0.084027 0.029469 1.030532 0.205 Uiso 0.455(15) 1 calc R U P A 1
H30B H 0.005976 0.061080 0.970244 0.205 Uiso 0.455(15) 1 calc R U P A 1
H30C H 0.048180 0.025546 0.850085 0.205 Uiso 0.455(15) 1 calc R U P A 1
C32 C 0.1843(17) 0.0962(12) 0.994(4) 0.119(10) Uani 0.455(15) 1 d DG U P A 1
H32A H 0.190763 0.069977 1.074715 0.179 Uiso 0.455(15) 1 calc R U P A 1
H32B H 0.227981 0.093825 0.924400 0.179 Uiso 0.455(15) 1 calc R U P A 1
H32C H 0.185725 0.129339 1.044536 0.179 Uiso 0.455(15) 1 calc R U P A 1
C33 C 0.1285(11) 0.1251(6) 0.858(2) 0.089(5) Uani 0.545(15) 1 d DG U P A 2
H33 H 0.171417 0.128213 0.938181 0.107 Uiso 0.545(15) 1 calc R U P A 2
O9 O 0.1239(17) 0.1568(6) 0.753(3) 0.062(4) Uani 0.545(15) 1 d DG U P A 2
N4A N 0.0773(11) 0.0856(6) 0.870(2) 0.111(5) Uani 0.545(15) 1 d DG U P A 2
C31 C 0.088(2) 0.0498(11) 0.999(4) 0.133(9) Uani 0.545(15) 1 d DG U P A 2
H31A H 0.045103 0.024385 0.986128 0.200 Uiso 0.545(15) 1 calc R U P A 2
H31B H 0.139917 0.033336 0.997715 0.200 Uiso 0.545(15) 1 calc R U P A 2
H31C H 0.084678 0.067408 1.099268 0.200 Uiso 0.545(15) 1 calc R U P A 2
C29 C 0.0101(13) 0.0782(8) 0.751(3) 0.126(9) Uani 0.545(15) 1 d DG U P A 2
H29A H -0.020046 0.048251 0.778134 0.190 Uiso 0.545(15) 1 calc R U P A 2
H29B H -0.025050 0.107655 0.748797 0.190 Uiso 0.545(15) 1 calc R U P A 2
H29C H 0.030212 0.073575 0.647318 0.190 Uiso 0.545(15) 1 calc R U P A 2
C34 C 0.307(2) 0.0125(9) 1.187(3) 0.203(17) Uiso 0.75(2) 1 d G U P B 2
H34 H 0.337396 0.041004 1.162466 0.243 Uiso 0.75(2) 1 calc R U P B 2
O10 O 0.235(2) 0.0140(12) 1.147(4) 0.31(2) Uiso 0.75(2) 1 d G U P B 2
N1 N 0.3462(16) -0.0265(10) 1.263(3) 0.234(17) Uiso 0.75(2) 1 d DG U P B 2
C35 C 0.4320(17) -0.0248(17) 1.305(5) 0.33(3) Uiso 0.75(2) 1 d DG U P B 2
H35A H 0.449166 -0.056177 1.358628 0.496 Uiso 0.75(2) 1 calc R U P B 2
H35B H 0.460142 -0.020833 1.209605 0.496 Uiso 0.75(2) 1 calc R U P B 2
H35C H 0.444673 0.003647 1.376301 0.496 Uiso 0.75(2) 1 calc R U P B 2
C36 C 0.303(2) -0.0715(11) 1.304(5) 0.29(3) Uiso 0.75(2) 1 d DG U P B 2
H36A H 0.340781 -0.095426 1.357247 0.437 Uiso 0.75(2) 1 calc R U P B 2
H36B H 0.262052 -0.062440 1.373910 0.437 Uiso 0.75(2) 1 calc R U P B 2
H36C H 0.277583 -0.086897 1.207215 0.437 Uiso 0.75(2) 1 calc R U P B 2

loop_
_atom_site_aniso_label
_atom_site_aniso_U_11
_atom_site_aniso_U_22
_atom_site_aniso_U_33
_atom_site_aniso_U_23
_atom_site_aniso_U_13
_atom_site_aniso_U_12
La01 0.0138(2) 0.0241(3) 0.0165(3) 0.0003(2) 0.00144(17) -0.0007(2)
O5 0.013(3) 0.039(4) 0.025(4) 0.002(3) 0.003(3) 0.007(3)
O3 0.022(3) 0.020(3) 0.024(3) 0.003(2) 0.006(3) -0.001(2)
O4 0.026(3) 0.026(3) 0.033(4) -0.006(3) -0.004(3) 0.000(3)
O2 0.019(3) 0.037(4) 0.025(4) -0.001(3) -0.009(3) -0.013(3)
O6 0.016(3) 0.053(4) 0.047(4) -0.029(4) 0.011(3) 0.003(3)
O1 0.021(3) 0.033(4) 0.028(4) 0.002(3) 0.005(3) -0.008(3)
C27 0.017(4) 0.023(4) 0.016(5) -0.003(3) 0.005(4) -0.004(3)
C1 0.019(4) 0.017(4) 0.043(6) 0.003(4) 0.004(4) 0.001(3)
C24 0.021(5) 0.022(4) 0.029(5) -0.007(4) 0.007(4) -0.007(3)
C18 0.024(5) 0.033(5) 0.035(6) -0.006(4) 0.012(4) 0.002(4)
C17 0.029(5) 0.030(5) 0.016(5) 0.000(4) 0.006(4) 0.001(4)
C20 0.030(5) 0.023(5) 0.030(5) 0.003(4) 0.013(4) 0.003(4)
C2 0.015(4) 0.025(5) 0.037(6) -0.002(4) 0.009(4) -0.001(3)
C14 0.017(4) 0.027(5) 0.044(6) -0.008(4) 0.000(4) 0.001(4)
C26 0.021(5) 0.030(5) 0.039(6) -0.010(4) 0.000(4) -0.001(4)
C19 0.022(5) 0.031(5) 0.033(6) -0.005(4) -0.001(4) 0.000(4)
C11 0.015(4) 0.025(5) 0.055(7) -0.013(4) 0.006(4) -0.006(4)
C21 0.017(4) 0.023(5) 0.052(7) -0.006(4) 0.005(4) -0.007(3)
C25 0.023(5) 0.027(5) 0.049(7) -0.014(4) -0.003(5) 0.000(4)
C3 0.029(5) 0.040(6) 0.029(6) -0.011(4) 0.001(4) -0.010(4)
C12 0.019(5) 0.022(5) 0.063(7) -0.014(5) 0.004(5) 0.000(4)
C23 0.017(5) 0.036(5) 0.037(6) 0.000(4) -0.010(4) 0.001(4)
C15 0.021(5) 0.061(7) 0.056(8) -0.027(6) 0.006(5) -0.004(5)
C10 0.017(5) 0.025(5) 0.062(8) -0.012(5) 0.005(5) -0.003(4)
C9 0.023(5) 0.034(6) 0.062(8) -0.021(5) 0.009(5) -0.003(4)
C8 0.014(5) 0.032(5) 0.082(9) -0.014(5) 0.010(5) -0.009(4)
C13 0.014(5) 0.030(5) 0.083(9) -0.021(5) 0.011(5) -0.003(4)
C22 0.033(5) 0.025(5) 0.056(7) 0.000(5) 0.014(5) 0.008(4)
C5 0.016(5) 0.037(6) 0.071(8) -0.021(5) 0.019(5) -0.005(4)
C7 0.025(5) 0.044(6) 0.058(8) -0.022(5) 0.028(5) -0.010(4)
C16 0.024(5) 0.046(6) 0.060(8) -0.026(6) -0.005(5) 0.004(4)
C6 0.032(6) 0.057(7) 0.046(7) -0.035(6) 0.011(5) -0.013(5)
C4 0.019(5) 0.060(7) 0.048(7) -0.012(6) 0.020(5) -0.011(5)
C28 0.091(10) 0.043(8) 0.101(11) -0.027(7) 0.071(8) -0.030(7)
O8 0.069(9) 0.037(8) 0.082(10) -0.018(7) 0.058(9) -0.020(7)
N4 0.118(12) 0.063(9) 0.129(12) -0.006(8) 0.061(10) -0.032(9)
C30 0.158(18) 0.089(15) 0.18(2) -0.015(14) 0.090(17) -0.059(14)
C32 0.137(18) 0.09(2) 0.14(2) -0.023(18) 0.045(14) -0.037(16)
C33 0.106(10) 0.061(8) 0.109(11) -0.007(7) 0.066(8) -0.014(7)
O9 0.070(8) 0.040(7) 0.085(9) -0.024(6) 0.060(8) -0.020(7)
N4A 0.128(12) 0.077(9) 0.139(12) -0.009(9) 0.065(10) -0.032(8)
C31 0.15(2) 0.104(16) 0.153(19) 0.003(13) 0.085(15) -0.014(16)
C29 0.147(17) 0.119(17) 0.122(16) -0.091(14) 0.058(12) -0.007(14)

loop_
_atom_type_symbol
_atom_type_description
_atom_type_scat_dispersion_real
_atom_type_scat_dispersion_imag
_atom_type_scat_source
C C 0.0033 0.0016 'International Tables Vol C Tables 4.2.6.8 and 6.1.1.4'
H H 0.0000 0.0000 'International Tables Vol C Tables 4.2.6.8 and 6.1.1.4'
La La -0.2871 2.4523 'International Tables Vol C Tables 4.2.6.8 and 6.1.1.4'
N N 0.0061 0.0033 'International Tables Vol C Tables 4.2.6.8 and 6.1.1.4'
O O 0.0106 0.0060 'International Tables Vol C Tables 4.2.6.8 and 6.1.1.4'

loop_
_geom_angle_atom_site_label_1
_geom_angle_atom_site_label_2
_geom_angle_atom_site_label_3
_geom_angle
_geom_angle_site_symmetry_1
_geom_angle_site_symmetry_3
_geom_angle_publ_flag
O5 La01 O5 121.7(2) 1_455 4_466 ?
O5 La01 O3 126.94(19) 1_455 3_667 ?
O5 La01 O3 69.62(19) 1_455 2_646 ?
O5 La01 O4 77.6(2) 1_455 3_667 ?
O5 La01 O6 72.2(2) 1_455 4_466 ?
O5 La01 C27 101.1(2) 1_455 3_667 ?
O5 La01 C27 78.5(2) 4_466 3_667 ?
O5 La01 C20 25.5(2) 4_466 4_466 ?
O5 La01 C20 96.9(2) 1_455 4_466 ?
O5 La01 O8 95.3(6) 1_455 . ?
O5 La01 O9 97.6(6) 1_455 . ?
O3 La01 O5 66.63(18) 3_667 4_466 ?
O3 La01 O5 138.05(19) 2_646 4_466 ?
O3 La01 O3 143.2(2) 2_646 3_667 ?
O3 La01 C27 142.4(2) 2_646 3_667 ?
O3 La01 C27 25.8(2) 3_667 3_667 ?
O3 La01 C20 85.2(2) 3_667 4_466 ?
O3 La01 C20 128.5(2) 2_646 4_466 ?
O4 La01 O5 85.8(2) 3_667 4_466 ?
O4 La01 O3 134.75(19) 3_667 2_646 ?
O4 La01 O3 49.66(19) 3_667 3_667 ?
O4 La01 O6 76.4(2) 3_667 4_466 ?
O4 La01 C27 24.3(2) 3_667 3_667 ?
O4 La01 C20 84.8(2) 3_667 4_466 ?
O2 La01 O5 82.6(2) 4_566 4_466 ?
O2 La01 O5 152.4(2) 4_566 1_455 ?
O2 La01 O3 83.54(19) 4_566 2_646 ?
O2 La01 O3 72.23(19) 4_566 3_667 ?
O2 La01 O4 120.3(2) 4_566 3_667 ?
O2 La01 O6 129.7(2) 4_566 4_466 ?
O2 La01 C27 96.2(2) 4_566 3_667 ?
O2 La01 C20 105.1(2) 4_566 4_466 ?
O2 La01 O8 80.4(7) 4_566 . ?
O2 La01 O9 79.1(6) 4_566 . ?
O6 La01 O5 49.56(19) 4_466 4_466 ?
O6 La01 O3 119.6(2) 4_466 2_646 ?
O6 La01 O3 97.2(2) 4_466 3_667 ?
O6 La01 C27 89.4(2) 4_466 3_667 ?
O6 La01 C20 24.9(2) 4_466 4_466 ?
O1 La01 O5 80.7(2) . 1_455 ?
O1 La01 O5 144.5(2) . 4_466 ?
O1 La01 O3 72.80(19) . 2_646 ?
O1 La01 O3 77.90(19) . 3_667 ?
O1 La01 O4 71.8(2) . 3_667 ?
O1 La01 O2 85.3(2) . 4_566 ?
O1 La01 O6 141.9(2) . 4_466 ?
O1 La01 C27 69.7(2) . 3_667 ?
O1 La01 C20 156.5(2) . 4_466 ?
O1 La01 O8 140.3(8) . . ?
O1 La01 O9 142.2(7) . . ?
C20 La01 C27 88.0(2) 4_466 3_667 ?
O8 La01 O5 69.8(8) . 4_466 ?
O8 La01 O3 130.6(6) . 3_667 ?
O8 La01 O3 69.0(8) . 2_646 ?
O8 La01 O4 146.2(9) . 3_667 ?
O8 La01 O6 70.0(9) . 4_466 ?
O8 La01 C27 148.3(8) . 3_667 ?
O8 La01 C20 63.1(9) . 4_466 ?
O9 La01 C20 61.3(7) . 4_466 ?
La01 O5 La01 111.3(2) 1_655 4_665 ?
C20 O5 La01 143.8(6) . 1_655 ?
C20 O5 La01 91.1(5) . 4_665 ?
La01 O3 La01 108.11(19) 2_656 3_667 ?
C27 O3 La01 91.4(5) . 3_667 ?
C27 O3 La01 126.1(5) . 2_656 ?
C27 O4 La01 96.6(5) . 3_667 ?
C1 O2 La01 139.9(6) . 4_565 ?
C20 O6 La01 94.9(5) . 4_665 ?
C1 O1 La01 142.8(6) . . ?
O3 C27 La01 62.7(4) . 3_667 ?
O3 C27 C24 119.0(8) . . ?
O4 C27 La01 59.1(4) . 3_667 ?
O4 C27 O3 120.1(7) . . ?
O4 C27 C24 120.9(8) . . ?
C24 C27 La01 164.7(6) . 3_667 ?
O2 C1 O1 125.2(8) . . ?
O2 C1 C2 119.1(8) . . ?
O1 C1 C2 115.7(8) . . ?
C25 C24 C27 122.0(8) . . ?
C25 C24 C23 119.9(8) . . ?
C23 C24 C27 117.8(8) . . ?
C17 C18 H18 119.9 . . ?
C17 C18 C19 120.2(9) . . ?
C19 C18 H18 119.9 . . ?
C18 C17 C20 121.1(8) . . ?
C18 C17 C16 119.4(9) . . ?
C16 C17 C20 119.3(8) . . ?
O5 C20 La01 63.5(4) . 4_665 ?
O5 C20 C17 120.4(8) . . ?
O6 C20 La01 60.2(4) . 4_665 ?
O6 C20 O5 120.4(8) . . ?
O6 C20 C17 118.9(8) . . ?
C17 C20 La01 157.3(6) . 4_665 ?
C3 C2 C1 118.4(9) . . ?
C7 C2 C1 121.5(8) . . ?
C7 C2 C3 120.0(8) . . ?
C19 C14 C15 118.4(9) . . ?
C19 C14 C10 120.5(9) . . ?
C15 C14 C10 121.1(9) . . ?
C21 C26 H26 120.2 . . ?
C25 C26 H26 120.2 . . ?
C25 C26 C21 119.6(9) . . ?
C18 C19 H19 119.5 . . ?
C14 C19 C18 121.1(9) . . ?
C14 C19 H19 119.5 . . ?
C12 C11 H11 118.9 . . ?
C10 C11 H11 118.9 . . ?
C10 C11 C12 122.3(8) . . ?
C26 C21 C12 120.1(9) . . ?
C22 C21 C26 118.9(8) . . ?
C22 C21 C12 120.9(9) . . ?
C24 C25 C26 120.6(9) . . ?
C24 C25 H25 119.7 . . ?
C26 C25 H25 119.7 . . ?
C2 C3 H3 120.2 . . ?
C2 C3 C4 119.5(9) . . ?
C4 C3 H3 120.2 . . ?
C11 C12 C21 119.3(8) . . ?
C11 C12 C13 118.1(8) . . ?
C13 C12 C21 122.5(8) . . ?
C24 C23 H23 120.5 . . ?
C22 C23 C24 118.9(9) . . ?
C22 C23 H23 120.5 . . ?
C14 C15 H15 119.5 . . ?
C16 C15 C14 121.1(10) . . ?
C16 C15 H15 119.5 . . ?
C11 C10 C14 121.6(8) . . ?
C11 C10 C9 118.0(8) . . ?
C9 C10 C14 120.4(8) . . ?
C10 C9 H9 119.6 . . ?
C8 C9 C10 120.8(9) . . ?
C8 C9 H9 119.6 . . ?
C9 C8 C5 118.3(9) . . ?
C13 C8 C9 119.4(9) . . ?
C13 C8 C5 122.2(9) . . ?
C12 C13 H13 119.3 . . ?
C8 C13 C12 121.4(9) . . ?
C8 C13 H13 119.3 . . ?
C21 C22 C23 122.1(9) . . ?
C21 C22 H22 119.0 . . ?
C23 C22 H22 119.0 . . ?
C6 C5 C8 120.8(10) . . ?
C4 C5 C8 120.4(9) . . ?
C4 C5 C6 118.7(9) . . ?
C2 C7 H7 119.8 . . ?
C2 C7 C6 120.4(9) . . ?
C6 C7 H7 119.8 . . ?
C17 C16 H16 120.1 . . ?
C15 C16 C17 119.8(10) . . ?
C15 C16 H16 120.1 . . ?
C5 C6 H6 119.6 . . ?
C7 C6 C5 120.7(10) . . ?
C7 C6 H6 119.6 . . ?
C3 C4 H4 119.7 . . ?
C5 C4 C3 120.6(9) . . ?
C5 C4 H4 119.7 . . ?
O8 C28 H28 117.2 . . ?
O8 C28 N4 125.7 . . ?
N4 C28 H28 117.2 . . ?
C28 O8 La01 154.0(19) . . ?
C28 N4 C30 121.8 . . ?
C28 N4 C32 120.5 . . ?
C30 N4 C32 117.8 . . ?
N4 C30 H30A 109.5 . . ?
N4 C30 H30B 109.5 . . ?
N4 C30 H30C 109.5 . . ?
H30A C30 H30B 109.5 . . ?
H30A C30 H30C 109.5 . . ?
H30B C30 H30C 109.5 . . ?
N4 C32 H32A 109.5 . . ?
N4 C32 H32B 109.5 . . ?
N4 C32 H32C 109.5 . . ?
H32A C32 H32B 109.5 . . ?
H32A C32 H32C 109.5 . . ?
H32B C32 H32C 109.5 . . ?
O9 C33 H33 117.2 . . ?
O9 C33 N4A 125.6 . . ?
N4A C33 H33 117.2 . . ?
C33 O9 La01 128.0(11) . . ?
C33 N4A C31 121.7 . . ?
C33 N4A C29 120.5 . . ?
C31 N4A C29 117.7 . . ?
N4A C31 H31A 109.5 . . ?
N4A C31 H31B 109.5 . . ?
N4A C31 H31C 109.5 . . ?
H31A C31 H31B 109.5 . . ?
H31A C31 H31C 109.5 . . ?
H31B C31 H31C 109.5 . . ?
N4A C29 H29A 109.5 . . ?
N4A C29 H29B 109.5 . . ?
N4A C29 H29C 109.5 . . ?
H29A C29 H29B 109.5 . . ?
H29A C29 H29C 109.5 . . ?
H29B C29 H29C 109.5 . . ?
O10 C34 H34 117.2 . . ?
O10 C34 N1 125.7 . . ?
N1 C34 H34 117.2 . . ?
C34 N1 C35 121.8 . . ?
C34 N1 C36 120.5 . . ?
C35 N1 C36 117.8 . . ?
N1 C35 H35A 109.5 . . ?
N1 C35 H35B 109.5 . . ?
N1 C35 H35C 109.5 . . ?
H35A C35 H35B 109.5 . . ?
H35A C35 H35C 109.5 . . ?
H35B C35 H35C 109.5 . . ?
N1 C36 H36A 109.5 . . ?
N1 C36 H36B 109.5 . . ?
N1 C36 H36C 109.5 . . ?
H36A C36 H36B 109.5 . . ?
H36A C36 H36C 109.5 . . ?
H36B C36 H36C 109.5 . . ?

loop_
_geom_bond_atom_site_label_1
_geom_bond_atom_site_label_2
_geom_bond_distance
_geom_bond_site_symmetry_2
_geom_bond_publ_flag
La01 O5 2.492(6) 1_455 ?
La01 O5 2.659(6) 4_466 ?
La01 O3 2.608(6) 2_646 ?
La01 O3 2.645(6) 3_667 ?
La01 O4 2.570(6) 3_667 ?
La01 O2 2.457(6) 4_566 ?
La01 O6 2.587(6) 4_466 ?
La01 O1 2.439(6) . ?
La01 C27 2.975(8) 3_667 ?
La01 C20 2.971(9) 4_466 ?
La01 O8 2.525(12) . ?
La01 O9 2.544(10) . ?
O5 C20 1.278(11) . ?
O3 C27 1.296(10) . ?
O4 C27 1.233(10) . ?
O2 C1 1.229(11) . ?
O6 C20 1.256(11) . ?
O1 C1 1.272(11) . ?
C27 C24 1.495(11) . ?
C1 C2 1.514(12) . ?
C24 C25 1.385(13) . ?
C24 C23 1.403(13) . ?
C18 H18 0.9500 . ?
C18 C17 1.376(13) . ?
C18 C19 1.390(12) . ?
C17 C20 1.499(12) . ?
C17 C16 1.409(13) . ?
C2 C3 1.374(13) . ?
C2 C7 1.373(14) . ?
C14 C19 1.382(12) . ?
C14 C15 1.402(14) . ?
C14 C10 1.488(12) . ?
C26 H26 0.9500 . ?
C26 C21 1.411(13) . ?
C26 C25 1.386(13) . ?
C19 H19 0.9500 . ?
C11 H11 0.9500 . ?
C11 C12 1.398(12) . ?
C11 C10 1.382(13) . ?
C21 C12 1.491(12) . ?
C21 C22 1.375(14) . ?
C25 H25 0.9500 . ?
C3 H3 0.9500 . ?
C3 C4 1.423(13) . ?
C12 C13 1.400(13) . ?
C23 H23 0.9500 . ?
C23 C22 1.380(14) . ?
C15 H15 0.9500 . ?
C15 C16 1.373(14) . ?
C10 C9 1.411(13) . ?
C9 H9 0.9500 . ?
C9 C8 1.400(13) . ?
C8 C13 1.375(14) . ?
C8 C5 1.484(12) . ?
C13 H13 0.9500 . ?
C22 H22 0.9500 . ?
C5 C6 1.401(15) . ?
C5 C4 1.364(15) . ?
C7 H7 0.9500 . ?
C7 C6 1.385(13) . ?
C16 H16 0.9500 . ?
C6 H6 0.9500 . ?
C4 H4 0.9500 . ?
C28 H28 0.9500 . ?
C28 O8 1.2246 . ?
C28 N4 1.3636 . ?
N4 C30 1.4516 . ?
N4 C32 1.4555 . ?
C30 H30A 0.9800 . ?
C30 H30B 0.9800 . ?
C30 H30C 0.9800 . ?
C32 H32A 0.9800 . ?
C32 H32B 0.9800 . ?
C32 H32C 0.9800 . ?
C33 H33 0.9500 . ?
C33 O9 1.2247 . ?
C33 N4A 1.3637 . ?
N4A C31 1.4521 . ?
N4A C29 1.4555 . ?
C31 H31A 0.9800 . ?
C31 H31B 0.9800 . ?
C31 H31C 0.9800 . ?
C29 H29A 0.9800 . ?
C29 H29B 0.9800 . ?
C29 H29C 0.9800 . ?
C34 H34 0.9500 . ?
C34 O10 1.2244 . ?
C34 N1 1.3636 . ?
N1 C35 1.4519 . ?
N1 C36 1.4552 . ?
C35 H35A 0.9800 . ?
C35 H35B 0.9800 . ?
C35 H35C 0.9800 . ?
C36 H36A 0.9800 . ?
C36 H36B 0.9800 . ?
C36 H36C 0.9800 . ?

loop_
_geom_torsion_atom_site_label_1
_geom_torsion_atom_site_label_2
_geom_torsion_atom_site_label_3
_geom_torsion_atom_site_label_4
_geom_torsion
_geom_torsion_site_symmetry_1
_geom_torsion_site_symmetry_2
_geom_torsion_site_symmetry_3
_geom_torsion_site_symmetry_4
_geom_torsion_publ_flag
La01 O5 C20 La01 -129.8(9) 1_655 . . 4_665 ?
La01 O5 C20 O6 -109.5(10) 1_655 . . . ?
La01 O5 C20 O6 20.2(9) 4_665 . . . ?
La01 O5 C20 C17 75.7(12) 1_655 . . . ?
La01 O5 C20 C17 -154.5(7) 4_665 . . . ?
La01 O3 C27 La01 113.8(5) 2_656 . . 3_667 ?
La01 O3 C27 O4 98.7(8) 2_656 . . . ?
La01 O3 C27 O4 -15.1(8) 3_667 . . . ?
La01 O3 C27 C24 162.8(7) 3_667 . . . ?
La01 O3 C27 C24 -83.5(8) 2_656 . . . ?
La01 O4 C27 O3 15.6(8) 3_667 . . . ?
La01 O4 C27 C24 -162.2(7) 3_667 . . . ?
La01 O2 C1 O1 -7.6(15) 4_565 . . . ?
La01 O2 C1 C2 173.8(6) 4_565 . . . ?
La01 O6 C20 O5 -20.9(9) 4_665 . . . ?
La01 O6 C20 C17 153.9(7) 4_665 . . . ?
La01 O1 C1 O2 17.6(15) . . . . ?
La01 O1 C1 C2 -163.8(6) . . . . ?
La01 C27 C24 C25 80(3) 3_667 . . . ?
La01 C27 C24 C23 -107(2) 3_667 . . . ?
O3 C27 C24 C25 -12.1(13) . . . . ?
O3 C27 C24 C23 160.7(8) . . . . ?
O4 C27 C24 C25 165.7(9) . . . . ?
O4 C27 C24 C23 -21.5(12) . . . . ?
O2 C1 C2 C3 -15.2(13) . . . . ?
O2 C1 C2 C7 165.1(9) . . . . ?
O1 C1 C2 C3 166.0(8) . . . . ?
O1 C1 C2 C7 -13.6(13) . . . . ?
C27 C24 C25 C26 174.6(9) . . . . ?
C27 C24 C23 C22 -173.5(9) . . . . ?
C1 C2 C3 C4 -176.2(9) . . . . ?
C1 C2 C7 C6 178.0(10) . . . . ?
C24 C23 C22 C21 -0.4(15) . . . . ?
C18 C17 C20 La01 -87.0(19) . . . 4_665 ?
C18 C17 C20 O5 6.5(13) . . . . ?
C18 C17 C20 O6 -168.3(9) . . . . ?
C18 C17 C16 C15 -2.8(16) . . . . ?
C17 C18 C19 C14 -1.0(15) . . . . ?
C20 C17 C16 C15 -178.7(10) . . . . ?
C2 C3 C4 C5 -3.6(17) . . . . ?
C2 C7 C6 C5 -0.1(18) . . . . ?
C14 C15 C16 C17 1.1(18) . . . . ?
C14 C10 C9 C8 178.2(11) . . . . ?
C26 C21 C12 C11 138.2(10) . . . . ?
C26 C21 C12 C13 -44.0(16) . . . . ?
C26 C21 C22 C23 -0.1(15) . . . . ?
C19 C18 C17 C20 178.6(9) . . . . ?
C19 C18 C17 C16 2.8(14) . . . . ?
C19 C14 C15 C16 0.6(17) . . . . ?
C19 C14 C10 C11 27.9(16) . . . . ?
C19 C14 C10 C9 -151.1(11) . . . . ?
C11 C12 C13 C8 -2.4(19) . . . . ?
C11 C10 C9 C8 -0.9(18) . . . . ?
C21 C26 C25 C24 -2.4(15) . . . . ?
C21 C12 C13 C8 179.8(11) . . . . ?
C25 C24 C23 C22 -0.5(14) . . . . ?
C25 C26 C21 C12 -174.7(10) . . . . ?
C25 C26 C21 C22 1.5(15) . . . . ?
C3 C2 C7 C6 -1.6(16) . . . . ?
C12 C11 C10 C14 -178.9(10) . . . . ?
C12 C11 C10 C9 0.2(17) . . . . ?
C12 C21 C22 C23 176.1(10) . . . . ?
C23 C24 C25 C26 1.9(15) . . . . ?
C15 C14 C19 C18 -0.7(15) . . . . ?
C15 C14 C10 C11 -152.9(11) . . . . ?
C15 C14 C10 C9 28.1(16) . . . . ?
C10 C14 C19 C18 178.6(9) . . . . ?
C10 C14 C15 C16 -178.6(11) . . . . ?
C10 C11 C12 C21 179.3(11) . . . . ?
C10 C11 C12 C13 1.4(17) . . . . ?
C10 C9 C8 C13 -0.1(19) . . . . ?
C10 C9 C8 C5 -176.9(11) . . . . ?
C9 C8 C13 C12 2(2) . . . . ?
C9 C8 C5 C6 131.0(12) . . . . ?
C9 C8 C5 C4 -44.2(17) . . . . ?
C8 C5 C6 C7 -175.4(11) . . . . ?
C8 C5 C4 C3 177.3(10) . . . . ?
C13 C8 C5 C6 -45.7(18) . . . . ?
C13 C8 C5 C4 139.0(13) . . . . ?
C22 C21 C12 C11 -37.9(16) . . . . ?
C22 C21 C12 C13 139.8(11) . . . . ?
C5 C8 C13 C12 178.5(12) . . . . ?
C7 C2 C3 C4 3.4(15) . . . . ?
C16 C17 C20 La01 88.8(19) . . . 4_665 ?
C16 C17 C20 O5 -177.7(9) . . . . ?
C16 C17 C20 O6 7.5(13) . . . . ?
C6 C5 C4 C3 1.9(17) . . . . ?
C4 C5 C6 C7 0.0(18) . . . . ?
O8 C28 N4 C30 180.0 . . . . ?
O8 C28 N4 C32 0.0 . . . . ?
N4 C28 O8 La01 -77(3) . . . . ?
O9 C33 N4A C31 180.0 . . . . ?
O9 C33 N4A C29 0.0 . . . . ?
N4A C33 O9 La01 155.7(18) . . . . ?
O10 C34 N1 C35 180.0 . . . . ?
O10 C34 N1 C36 0.0 . . . . ?

loop_
_smtbx_masks_void_nr
_smtbx_masks_void_average_x
_smtbx_masks_void_average_y
_smtbx_masks_void_average_z
_smtbx_masks_void_volume
_smtbx_masks_void_count_electrons
_smtbx_masks_void_content
1 0.000 -0.486 -0.075 901.3 173.9 '4 DMF'
2 0.500 0.000 0.000 14.5 2.6 ?
3 0.500 0.500 0.500 14.5 2.6 ?
